data_7044576
loop_
_publ_author_name
'Sarkar, Debotra'
'Wendel, Daniel'
'Ahmad, Syed Usman'
'Szilv\'asi, Tibor'
'P\"othig, Alexander'
'Inoue, Shigeyoshi'

_publ_section_title
;
 Chalcogen-Atom Transfer and Exchange Reactions of NHC-Stabilized Heavier
 Silaacylium Ions
;
_journal_name_full 'Dalton Trans.'
_journal_paper_doi 10.1039/C7DT03998K
_journal_year 2017
_chemical_formula_moiety 'C38 H49 N4 Se Si, 3(C2 H3 N), Cl'
_chemical_formula_sum 'C44 H58 Cl N7 Se Si'
_chemical_formula_weight 827.47
_space_group_IT_number 2
_symmetry_cell_setting triclinic
_symmetry_Int_Tables_number 2
_symmetry_space_group_name_Hall '-P 1'
_symmetry_space_group_name_H-M 'P -1'
_atom_sites_solution_hydrogens geom
_audit_update_record
;
2017-10-11 deposited with the CCDC.
2017-10-27 downloaded from the CCDC.
;
_cell_angle_alpha 75.462(2)
_cell_angle_beta 77.484(2)
_cell_angle_gamma 82.684(2)
_cell_formula_units_Z 4
_cell_length_a 15.2505(4)
_cell_length_b 16.9089(4)
_cell_length_c 17.7605(3)
_cell_measurement_reflns_used 14403
_cell_measurement_temperature 150
_cell_measurement_theta_max 73.3350
_cell_measurement_theta_min 2.6190
_cell_volume 4314.98(18)
_computing_cell_refinement
;
CrysAlisPro, Agilent Technologies,
Version 1.171.37.35 (release 13-08-2014 CrysAlis171 .NET)
(compiled Aug 13 2014,18:06:01)
;
_computing_data_collection
;
CrysAlisPro, Agilent Technologies,
Version 1.171.37.35 (release 13-08-2014 CrysAlis171 .NET)
(compiled Aug 13 2014,18:06:01)
;
_computing_data_reduction
;
CrysAlisPro, Agilent Technologies,
Version 1.171.37.35 (release 13-08-2014 CrysAlis171 .NET)
(compiled Aug 13 2014,18:06:01)
;
_computing_molecular_graphics 'PLATON (Spek, 2003)'
_computing_publication_material 'PLATON (Spek, 2003)'
_computing_structure_refinement 'SHELXL-2014 (Sheldrick, 2014)'
_computing_structure_solution 'SHELXS97 (Sheldrick, 1997)'
_diffrn_ambient_environment N~2~
_diffrn_ambient_temperature 150.02(10)
_diffrn_detector 'CCD plate'
_diffrn_detector_area_resol_mean 10.5435
_diffrn_detector_type Atlas
_diffrn_measured_fraction_theta_full 0.999
_diffrn_measured_fraction_theta_max 0.999
_diffrn_measurement_details
;
#__ type_ start__ end____ width___ exp.time_
  1 omega   33.00   76.00   1.0000    4.0000
omega____ theta____ kappa____ phi______ frames
    -      106.4393  -45.0000  -30.0000 43

#__ type_ start__ end____ width___ exp.time_
  2 omega   40.00   66.00   1.0000    4.0000
omega____ theta____ kappa____ phi______ frames
    -      106.4393  -30.0000   30.0000 26

#__ type_ start__ end____ width___ exp.time_
  3 omega   38.00   66.00   1.0000    4.0000
omega____ theta____ kappa____ phi______ frames
    -      106.4393  -30.0000   60.0000 28

#__ type_ start__ end____ width___ exp.time_
  4 omega   37.00   66.00   1.0000    4.0000
omega____ theta____ kappa____ phi______ frames
    -      106.4393  -30.0000   90.0000 29

#__ type_ start__ end____ width___ exp.time_
  5 omega   37.00  135.00   1.0000    4.0000
omega____ theta____ kappa____ phi______ frames
    -      106.4393  -77.0000   60.0000 98

#__ type_ start__ end____ width___ exp.time_
  6 omega   69.00  119.00   1.0000    4.0000
omega____ theta____ kappa____ phi______ frames
    -      106.4393 -125.0000   60.0000 50

#__ type_ start__ end____ width___ exp.time_
  7 omega   34.00   84.00   1.0000    3.0000
omega____ theta____ kappa____ phi______ frames
    -       41.7472 -125.0000  -60.0000 50

#__ type_ start__ end____ width___ exp.time_
  8 omega   19.00   98.00   1.0000    3.0000
omega____ theta____ kappa____ phi______ frames
    -       41.7472 -125.0000 -180.0000 79

#__ type_ start__ end____ width___ exp.time_
  9 omega   35.00   69.00   1.0000    4.0000
omega____ theta____ kappa____ phi______ frames
    -      106.4393  -45.0000 -120.0000 34

#__ type_ start__ end____ width___ exp.time_
 10 omega   29.00   98.00   1.0000    4.0000
omega____ theta____ kappa____ phi______ frames
    -      106.4393  -94.0000  -90.0000 69

#__ type_ start__ end____ width___ exp.time_
 11 omega   96.00  121.00   1.0000    4.0000
omega____ theta____ kappa____ phi______ frames
    -      106.4393 -125.0000 -120.0000 25

#__ type_ start__ end____ width___ exp.time_
 12 omega   67.00  103.00   1.0000    4.0000
omega____ theta____ kappa____ phi______ frames
    -      106.4393  -94.0000 -180.0000 36

#__ type_ start__ end____ width___ exp.time_
 13 omega   44.00   70.00   1.0000    4.0000
omega____ theta____ kappa____ phi______ frames
    -      106.4393 -125.0000 -120.0000 26

#__ type_ start__ end____ width___ exp.time_
 14 omega   29.00   80.00   1.0000    4.0000
omega____ theta____ kappa____ phi______ frames
    -      106.4393  -94.0000  -30.0000 51

#__ type_ start__ end____ width___ exp.time_
 15 omega   34.00   59.00   1.0000    4.0000
omega____ theta____ kappa____ phi______ frames
    -      106.4393  -30.0000    0.0000 25

#__ type_ start__ end____ width___ exp.time_
 16 omega   33.00  157.00   1.0000    4.0000
omega____ theta____ kappa____ phi______ frames
    -      106.4393    0.0000  -30.0000 124

#__ type_ start__ end____ width___ exp.time_
 17 omega   82.00  157.00   1.0000    4.0000
omega____ theta____ kappa____ phi______ frames
    -      106.4393   45.0000    0.0000 75

#__ type_ start__ end____ width___ exp.time_
 18 omega   33.00   70.00   1.0000    4.0000
omega____ theta____ kappa____ phi______ frames
    -      106.4393  -45.0000 -180.0000 37

#__ type_ start__ end____ width___ exp.time_
 19 omega  -66.00   20.00   1.0000    3.0000
omega____ theta____ kappa____ phi______ frames
    -      -41.7472   39.0000   75.0000 86

#__ type_ start__ end____ width___ exp.time_
 20 omega   30.00   59.00   1.0000    4.0000
omega____ theta____ kappa____ phi______ frames
    -      106.4393  -30.0000  120.0000 29

#__ type_ start__ end____ width___ exp.time_
 21 omega  -38.00   -4.00   1.0000    3.0000
omega____ theta____ kappa____ phi______ frames
    -      -41.7472  125.0000  150.0000 34

#__ type_ start__ end____ width___ exp.time_
 22 omega -114.00   -9.00   1.0000    3.0000
omega____ theta____ kappa____ phi______ frames
    -      -41.7472  -19.0000 -120.0000 105

;
_diffrn_measurement_device 'four-circle diffractometer'
_diffrn_measurement_device_type 'SuperNova, Single source at offset, Atlas'
_diffrn_measurement_method '\w scans'
_diffrn_orient_matrix_UB_11 0.0848466000
_diffrn_orient_matrix_UB_12 0.0442220000
_diffrn_orient_matrix_UB_13 -0.0452527000
_diffrn_orient_matrix_UB_21 -0.0535900000
_diffrn_orient_matrix_UB_22 0.0833938000
_diffrn_orient_matrix_UB_23 0.0015547000
_diffrn_orient_matrix_UB_31 0.0264709000
_diffrn_orient_matrix_UB_32 -0.0014844000
_diffrn_orient_matrix_UB_33 0.0793004000
_diffrn_radiation_monochromator mirror
_diffrn_radiation_probe x-ray
_diffrn_radiation_type 'Cu K\a'
_diffrn_radiation_wavelength 1.54184
_diffrn_reflns_av_R_equivalents 0.0333
_diffrn_reflns_av_unetI/netI 0.0406
_diffrn_reflns_limit_h_max 18
_diffrn_reflns_limit_h_min -18
_diffrn_reflns_limit_k_max 20
_diffrn_reflns_limit_k_min -18
_diffrn_reflns_limit_l_max 21
_diffrn_reflns_limit_l_min -11
_diffrn_reflns_number 29348
_diffrn_reflns_reduction_process
;
;
_diffrn_reflns_theta_full 66.60
_diffrn_reflns_theta_max 66.60
_diffrn_reflns_theta_min 2.62
_diffrn_source 'sealed X-ray tube'
_diffrn_source_type 'SuperNova (Cu) X-ray Source'
_exptl_absorpt_coefficient_mu 2.310
_exptl_absorpt_correction_T_max 1.00000
_exptl_absorpt_correction_T_min 0.79294
_exptl_absorpt_correction_type multi-scan
_exptl_absorpt_process_details
;
CrysAlisPro, Agilent Technologies,
Version 1.171.37.35 (release 13-08-2014 CrysAlis171 .NET)
(compiled Aug 13 2014,18:06:01)
Empirical absorption correction using spherical harmonics,
 implemented in SCALE3 ABSPACK scaling algorithm.
;
_exptl_crystal_colour colourless
_exptl_crystal_density_diffrn 1.274
_exptl_crystal_density_method 'Not Measured'
_exptl_crystal_description rod
_exptl_crystal_F_000 1744
_exptl_crystal_size_max 0.184
_exptl_crystal_size_mid 0.150
_exptl_crystal_size_min 0.082
_refine_diff_density_max 0.786
_refine_diff_density_min -0.734
_refine_diff_density_rms 0.070
_refine_ls_extinction_method none
_refine_ls_goodness_of_fit_ref 1.026
_refine_ls_hydrogen_treatment constr
_refine_ls_matrix_type full
_refine_ls_number_parameters 1007
_refine_ls_number_reflns 15234
_refine_ls_number_restraints 0
_refine_ls_restrained_S_all 1.026
_refine_ls_R_factor_all 0.0538
_refine_ls_R_factor_gt 0.0430
_refine_ls_shift/su_max 0.002
_refine_ls_shift/su_mean 0.000
_refine_ls_structure_factor_coef Fsqd
_refine_ls_weighting_details 'W=1/[\S^2^(FO^2^)+(0.0663P)^2^+3.7690P] WHERE P=(FO^2^+2FC^2^)/3'
_refine_ls_weighting_scheme calc
_refine_ls_wR_factor_gt 0.1169
_refine_ls_wR_factor_ref 0.1264
_reflns_number_gt 12998
_reflns_number_total 15234
_reflns_threshold_expression I>2\s(I)
_cod_data_source_file c7dt03998k2.cif
_cod_data_source_block compound3
_cod_database_code 7044576

loop_
_space_group_symop_id
_space_group_symop_operation_xyz
1 x,y,z
2 -x,-y,-z

loop_
_atom_site_aniso_label
_atom_site_aniso_U_11
_atom_site_aniso_U_22
_atom_site_aniso_U_33
_atom_site_aniso_U_23
_atom_site_aniso_U_13
_atom_site_aniso_U_12
Se1 0.0319(2) 0.0292(2) 0.0277(2) -0.0148(1) -0.0079(1) 0.0022(1)
Se2 0.0329(2) 0.0346(2) 0.0281(2) -0.0178(1) 0.0015(1) -0.0066(1)
Si1 0.0227(3) 0.0236(3) 0.0239(3) -0.0109(3) -0.0024(3) -0.0009(3)
Si2 0.0222(3) 0.0245(3) 0.0237(3) -0.0110(3) -0.0002(3) -0.0044(3)
N1 0.0259(11) 0.0273(12) 0.0309(12) -0.0119(10) 0.0008(9) -0.0052(9)
N2 0.0272(12) 0.0260(12) 0.0295(12) -0.0110(9) -0.0020(9) -0.0017(9)
N3 0.0246(11) 0.0259(11) 0.0321(12) -0.0131(9) -0.0004(9) -0.0042(9)
N4 0.0272(12) 0.0288(12) 0.0407(13) -0.0193(10) 0.0023(10) -0.0060(10)
C1 0.0243(13) 0.0269(13) 0.0254(13) -0.0106(11) -0.0034(10) -0.0036(10)
C2 0.0277(14) 0.0253(13) 0.0274(13) -0.0111(11) -0.0010(11) -0.0059(11)
C3 0.0307(14) 0.0404(16) 0.0252(14) -0.0149(12) -0.0035(11) -0.0065(12)
C4 0.0282(15) 0.0509(19) 0.0337(15) -0.0143(14) -0.0101(12) -0.0054(13)
C5 0.0248(14) 0.0428(17) 0.0328(15) -0.0163(13) -0.0049(11) 0.0006(12)
C6 0.0261(13) 0.0287(14) 0.0254(13) -0.0106(11) -0.0021(10) -0.0015(11)
C7 0.0305(14) 0.0287(14) 0.0238(13) -0.0111(11) -0.0034(11) -0.0006(11)
C8 0.0291(14) 0.0309(15) 0.0285(14) -0.0097(11) -0.0018(11) -0.0017(11)
C9 0.0317(15) 0.0362(16) 0.0379(16) -0.0083(13) 0.0052(12) -0.0058(13)
C10 0.0397(17) 0.0375(17) 0.0331(16) -0.0100(13) 0.0073(13) 0.0025(13)
C11 0.0486(18) 0.0347(16) 0.0287(15) -0.0161(12) -0.0012(13) 0.0017(14)
C12 0.0374(16) 0.0326(15) 0.0255(14) -0.0128(11) -0.0036(11) -0.0038(12)
C13 0.0316(15) 0.0336(16) 0.0417(17) -0.0134(13) -0.0006(12) -0.0065(12)
C14 0.055(2) 0.048(2) 0.055(2) -0.0173(17) 0.0234(18) 0.0013(17)
C15 0.0454(18) 0.0368(16) 0.0338(15) -0.0156(13) -0.0070(13) -0.0103(14)
C16 0.0231(13) 0.0341(15) 0.0283(14) -0.0143(12) -0.0070(10) 0.0071(11)
C17 0.0265(14) 0.0328(15) 0.0307(14) -0.0140(12) -0.0075(11) 0.0059(11)
C18 0.0320(15) 0.0333(15) 0.0367(15) -0.0163(12) -0.0125(12) 0.0056(12)
C19 0.0349(16) 0.0419(17) 0.0344(15) -0.0208(13) -0.0122(12) 0.0135(13)
C20 0.0324(15) 0.0444(17) 0.0262(14) -0.0145(13) -0.0046(11) 0.0088(13)
C21 0.0250(13) 0.0368(15) 0.0281(14) -0.0119(12) -0.0039(11) 0.0048(11)
C22 0.0496(19) 0.0364(16) 0.0352(16) -0.0159(13) -0.0021(14) -0.0058(14)
C23 0.050(2) 0.054(2) 0.0392(17) -0.0283(16) -0.0127(15) 0.0122(16)
C24 0.0389(17) 0.0456(18) 0.0349(16) -0.0141(14) 0.0040(13) -0.0030(14)
C25 0.0266(13) 0.0267(14) 0.0264(13) -0.0137(11) -0.0004(10) -0.0005(11)
C26 0.0345(15) 0.0281(14) 0.0370(16) -0.0132(12) 0.0015(12) -0.0075(12)
C27 0.0383(16) 0.0231(14) 0.0350(15) -0.0109(12) 0.0012(12) -0.0036(12)
C28 0.0312(15) 0.0384(16) 0.0368(16) -0.0142(13) -0.0064(12) -0.0075(12)
C29 0.0416(18) 0.0384(18) 0.058(2) -0.0157(16) -0.0013(15) -0.0157(14)
C30 0.052(2) 0.0271(15) 0.0491(19) -0.0031(14) -0.0092(15) -0.0052(14)
C31 0.0305(15) 0.0305(15) 0.0370(15) -0.0109(12) -0.0086(12) 0.0007(12)
C32 0.0266(13) 0.0236(13) 0.0268(13) -0.0118(11) -0.0013(10) -0.0024(10)
C33 0.0274(15) 0.0370(16) 0.0492(18) -0.0221(14) 0.0052(13) -0.0060(12)
C34 0.0290(15) 0.0399(17) 0.057(2) -0.0277(15) 0.0085(14) -0.0071(13)
C35 0.0300(14) 0.0259(13) 0.0298(14) -0.0136(11) -0.0005(11) -0.0040(11)
C36 0.0333(17) 0.0437(19) 0.072(2) -0.0370(18) 0.0089(16) -0.0042(14)
C37 0.0326(18) 0.059(2) 0.101(3) -0.045(2) 0.0178(19) -0.0171(17)
C38 0.0346(16) 0.0304(15) 0.0453(17) -0.0196(13) -0.0021(13) -0.0078(12)
N5 0.0248(11) 0.0339(13) 0.0277(12) -0.0132(10) 0.0019(9) -0.0074(10)
N6 0.0312(12) 0.0295(12) 0.0253(11) -0.0115(9) -0.0017(9) -0.0080(10)
N7 0.0294(12) 0.0255(11) 0.0212(11) -0.0087(9) 0.0009(9) -0.0072(9)
N8 0.0261(11) 0.0234(11) 0.0242(11) -0.0084(9) -0.0029(9) -0.0039(9)
C39 0.0204(12) 0.0243(13) 0.0263(13) -0.0112(10) -0.0029(10) 0.0009(10)
C40 0.0219(12) 0.0232(13) 0.0302(14) -0.0091(11) -0.0070(10) 0.0027(10)
C41 0.0296(14) 0.0266(14) 0.0356(15) -0.0087(12) -0.0067(11) -0.0076(11)
C42 0.0324(15) 0.0341(15) 0.0272(14) -0.0044(12) -0.0007(11) -0.0073(12)
C43 0.0295(14) 0.0315(14) 0.0246(13) -0.0090(11) -0.0036(11) -0.0012(11)
C44 0.0225(13) 0.0252(13) 0.0282(13) -0.0097(11) -0.0052(10) 0.0003(10)
C45 0.0274(14) 0.0224(13) 0.0296(14) -0.0099(11) -0.0019(11) -0.0066(10)
C46 0.0258(13) 0.0251(13) 0.0328(14) -0.0102(11) -0.0037(11) -0.0058(11)
C47 0.0335(15) 0.0342(15) 0.0349(15) -0.0136(12) -0.0060(12) -0.0085(12)
C48 0.0387(17) 0.0351(16) 0.0402(17) -0.0200(13) -0.0001(13) -0.0098(13)
C49 0.0346(16) 0.0296(15) 0.0507(18) -0.0217(14) -0.0016(13) -0.0010(12)
C50 0.0280(14) 0.0253(14) 0.0406(16) -0.0124(12) -0.0044(12) -0.0033(11)
C51 0.0314(15) 0.0409(17) 0.0400(16) -0.0168(13) -0.0123(12) 0.0018(13)
C52 0.058(2) 0.049(2) 0.050(2) -0.0315(17) -0.0033(16) -0.0087(17)
C53 0.0357(16) 0.0344(16) 0.057(2) -0.0201(15) -0.0164(14) 0.0068(13)
C54 0.0291(14) 0.0295(14) 0.0235(13) -0.0095(11) -0.0043(10) -0.0059(11)
C55 0.0271(14) 0.0359(15) 0.0257(13) -0.0095(11) -0.0049(11) -0.0046(12)
C56 0.0316(15) 0.0471(18) 0.0338(16) -0.0067(13) -0.0064(12) -0.0112(13)
C57 0.0440(18) 0.0463(18) 0.0372(16) -0.0133(14) -0.0104(14) -0.0173(15)
C58 0.0482(18) 0.0367(16) 0.0324(15) -0.0172(13) -0.0074(13) -0.0094(14)
C59 0.0333(15) 0.0339(15) 0.0242(13) -0.0107(11) -0.0034(11) -0.0049(12)
C60 0.0279(14) 0.0401(17) 0.0373(16) -0.0129(13) -0.0084(12) 0.0029(12)
C61 0.063(3) 0.066(3) 0.076(3) -0.025(2) -0.024(2) -0.027(2)
C62 0.0394(17) 0.0355(16) 0.0365(16) -0.0183(13) 0.0012(13) -0.0002(13)
C63 0.0235(13) 0.0286(14) 0.0242(13) -0.0116(11) 0.0009(10) -0.0050(11)
C64 0.0299(15) 0.0433(17) 0.0270(14) -0.0126(12) 0.0016(11) -0.0143(13)
C65 0.0386(16) 0.0360(16) 0.0283(14) -0.0072(12) -0.0042(12) -0.0177(13)
C66 0.0263(14) 0.0427(17) 0.0380(16) -0.0183(13) 0.0027(12) -0.0017(12)
C67 0.0317(16) 0.058(2) 0.0436(18) -0.0181(16) 0.0009(13) -0.0187(15)
C68 0.051(2) 0.0397(18) 0.0478(19) -0.0168(15) -0.0091(15) -0.0195(15)
C69 0.0372(16) 0.0327(15) 0.0316(15) -0.0188(12) -0.0026(12) -0.0010(12)
C70 0.0257(13) 0.0282(14) 0.0249(13) -0.0133(11) -0.0003(10) -0.0057(11)
C71 0.0351(15) 0.0245(13) 0.0253(13) -0.0108(11) -0.0056(11) -0.0029(11)
C72 0.0314(14) 0.0247(13) 0.0281(14) -0.0119(11) -0.0073(11) -0.0014(11)
C73 0.0351(15) 0.0328(15) 0.0261(14) -0.0073(12) 0.0045(11) -0.0104(12)
C74 0.0482(18) 0.0292(15) 0.0280(14) -0.0070(12) -0.0074(13) -0.0039(13)
C75 0.0292(15) 0.0341(15) 0.0374(16) -0.0121(13) -0.0071(12) 0.0012(12)
C76 0.0273(14) 0.0277(14) 0.0262(13) -0.0072(11) 0.0018(11) -0.0038(11)
N9 0.120(4) 0.074(3) 0.101(3) -0.006(3) -0.014(3) -0.046(3)
C77 0.078(3) 0.062(3) 0.064(3) -0.010(2) -0.018(2) -0.024(2)
C78 0.081(3) 0.051(2) 0.059(2) -0.0007(18) -0.032(2) -0.025(2)
Cl1 0.0534(5) 0.0367(4) 0.0421(4) -0.0166(3) -0.0150(3) 0.0093(3)
N10 0.119(4) 0.114(4) 0.114(4) 0.016(4) -0.028(3) -0.036(4)
C79 0.098(4) 0.067(3) 0.072(3) -0.002(3) -0.013(3) -0.027(3)
C80 0.109(4) 0.074(3) 0.063(3) -0.015(2) -0.018(3) -0.029(3)
Cl2 0.0394(4) 0.0419(4) 0.0396(4) -0.0152(3) -0.0002(3) -0.0050(3)
N11 0.104(3) 0.072(3) 0.081(3) -0.020(2) -0.018(2) 0.006(2)
C81 0.076(3) 0.068(3) 0.069(3) -0.021(2) -0.012(2) -0.004(2)
C82 0.078(3) 0.060(3) 0.065(3) -0.021(2) -0.008(2) 0.005(2)
N12 0.093(4) 0.163(5) 0.084(3) -0.047(3) -0.015(3) -0.026(3)
C83 0.053(2) 0.105(4) 0.071(3) -0.046(3) -0.008(2) -0.007(2)
C84 0.109(4) 0.063(3) 0.077(3) -0.021(2) 0.003(3) -0.038(3)
N13 0.083(2) 0.056(2) 0.0494(19) -0.0154(16) -0.0096(17) -0.0212(19)
C85 0.050(2) 0.049(2) 0.0440(19) -0.0201(17) 0.0009(16) -0.0178(17)
C86 0.056(2) 0.053(2) 0.058(2) -0.0139(18) -0.0082(18) -0.0073(18)
N14 0.063(2) 0.056(2) 0.102(3) -0.028(2) 0.008(2) -0.0239(19)
C87 0.043(2) 0.051(2) 0.082(3) -0.038(2) 0.0103(19) -0.0197(17)
C88 0.057(3) 0.060(3) 0.109(4) -0.025(3) -0.013(2) -0.016(2)

loop_
_atom_site_label
_atom_site_type_symbol
_atom_site_thermal_displace_type
_atom_site_fract_x
_atom_site_fract_y
_atom_site_fract_z
_atom_site_occupancy
_atom_site_U_iso_or_equiv
_atom_site_calc_flag
_atom_site_refinement_flags
Se1 Se Uani 0.37376(2) 0.35184(2) 0.89420(2) 1.000 0.0282(1) d .
Se2 Se Uani 0.10931(2) 0.31900(2) 0.45350(2) 1.000 0.0307(1) d .
Si1 Si Uani 0.35763(5) 0.29456(4) 0.80320(4) 1.000 0.0228(2) d .
Si2 Si Uani 0.15544(5) 0.27099(4) 0.34886(4) 1.000 0.0229(2) d .
N1 N Uani 0.23429(15) 0.15543(14) 0.85708(14) 1.000 0.0278(7) d .
N2 N Uani 0.35433(15) 0.13208(14) 0.90716(13) 1.000 0.0273(7) d .
N3 N Uani 0.49055(15) 0.18492(14) 0.72085(13) 1.000 0.0270(7) d .
N4 N Uani 0.55189(16) 0.28874(14) 0.73103(15) 1.000 0.0312(7) d .
C1 C Uani 0.28130(17) 0.35082(16) 0.73115(15) 1.000 0.0248(8) d .
C2 C Uani 0.28970(18) 0.33921(16) 0.65285(16) 1.000 0.0262(8) d .
C3 C Uani 0.21706(19) 0.36102(18) 0.61375(16) 1.000 0.0307(8) d .
C4 C Uani 0.1372(2) 0.3965(2) 0.64827(17) 1.000 0.0359(9) d .
C5 C Uani 0.13142(19) 0.41765(19) 0.71948(17) 1.000 0.0325(9) d .
C6 C Uani 0.20267(18) 0.39741(17) 0.76095(16) 1.000 0.0264(8) d .
C7 C Uani 0.37598(19) 0.31184(17) 0.60339(15) 1.000 0.0272(8) d .
C8 C Uani 0.44945(19) 0.36117(17) 0.58233(16) 1.000 0.0296(8) d .
C9 C Uani 0.5277(2) 0.33880(19) 0.53270(18) 1.000 0.0369(9) d .
C10 C Uani 0.5352(2) 0.2700(2) 0.50132(18) 1.000 0.0392(10) d .
C11 C Uani 0.4609(2) 0.22419(19) 0.51995(17) 1.000 0.0372(9) d .
C12 C Uani 0.3808(2) 0.24434(18) 0.56939(16) 1.000 0.0310(9) d .
C13 C Uani 0.4439(2) 0.44073(18) 0.60811(18) 1.000 0.0354(9) d .
C14 C Uani 0.6224(3) 0.2473(2) 0.4490(2) 1.000 0.0575(12) d .
C15 C Uani 0.3024(2) 0.19370(19) 0.58194(18) 1.000 0.0368(9) d .
C16 C Uani 0.18955(18) 0.43810(17) 0.82955(16) 1.000 0.0277(8) d .
C17 C Uani 0.22250(18) 0.51533(18) 0.81423(16) 1.000 0.0292(8) d .
C18 C Uani 0.20452(19) 0.55843(18) 0.87420(17) 1.000 0.0323(9) d .
C19 C Uani 0.1536(2) 0.52734(19) 0.94835(18) 1.000 0.0355(9) d .
C20 C Uani 0.1195(2) 0.45193(19) 0.96145(17) 1.000 0.0344(9) d .
C21 C Uani 0.13603(18) 0.40661(18) 0.90337(16) 1.000 0.0300(8) d .
C22 C Uani 0.2766(2) 0.5539(2) 0.73478(18) 1.000 0.0397(10) d .
C23 C Uani 0.1368(2) 0.5753(2) 1.0124(2) 1.000 0.0454(11) d .
C24 C Uani 0.0989(2) 0.3250(2) 0.92177(19) 1.000 0.0407(10) d .
C25 C Uani 0.31124(18) 0.18862(16) 0.85595(15) 1.000 0.0261(8) d .
C26 C Uani 0.2295(2) 0.07903(18) 0.90937(18) 1.000 0.0330(9) d .
C27 C Uani 0.3052(2) 0.06410(17) 0.93998(17) 1.000 0.0326(9) d .
C28 C Uani 0.1679(2) 0.18580(19) 0.80648(18) 1.000 0.0341(9) d .
C29 C Uani 0.1502(2) 0.0297(2) 0.9251(2) 1.000 0.0453(11) d .
C30 C Uani 0.3393(2) -0.00858(19) 0.9958(2) 1.000 0.0437(10) d .
C31 C Uani 0.44372(19) 0.13498(18) 0.92461(17) 1.000 0.0321(9) d .
C32 C Uani 0.47179(18) 0.25529(16) 0.74705(15) 1.000 0.0251(8) d .
C33 C Uani 0.5807(2) 0.17493(19) 0.68790(19) 1.000 0.0373(9) d .
C34 C Uani 0.6189(2) 0.2405(2) 0.6937(2) 1.000 0.0412(10) d .
C35 C Uani 0.42790(19) 0.12426(17) 0.72417(16) 1.000 0.0279(8) d .
C36 C Uani 0.6189(2) 0.1037(2) 0.6532(2) 1.000 0.0482(11) d .
C37 C Uani 0.7139(2) 0.2642(3) 0.6656(3) 1.000 0.0629(13) d .
C38 C Uani 0.5718(2) 0.36326(18) 0.75040(19) 1.000 0.0352(9) d .
N5 N Uani -0.02249(15) 0.21581(15) 0.35410(13) 1.000 0.0283(7) d .
N6 N Uani 0.08407(16) 0.13162(14) 0.31283(13) 1.000 0.0278(7) d .
N7 N Uani 0.23497(15) 0.11988(13) 0.43650(12) 1.000 0.0252(7) d .
N8 N Uani 0.33692(15) 0.17368(13) 0.33906(13) 1.000 0.0242(6) d .
C39 C Uani 0.20283(17) 0.34507(16) 0.25139(15) 1.000 0.0232(7) d .
C40 C Uani 0.25058(17) 0.41094(16) 0.25419(16) 1.000 0.0247(8) d .
C41 C Uani 0.30436(19) 0.45265(17) 0.18545(17) 1.000 0.0298(8) d .
C42 C Uani 0.31061(19) 0.43397(18) 0.11299(17) 1.000 0.0321(8) d .
C43 C Uani 0.25699(18) 0.37624(17) 0.10766(16) 1.000 0.0284(8) d .
C44 C Uani 0.20219(17) 0.33291(16) 0.17487(16) 1.000 0.0248(8) d .
C45 C Uani 0.24239(18) 0.44918(16) 0.32400(16) 1.000 0.0259(8) d .
C46 C Uani 0.30898(18) 0.43606(16) 0.37027(16) 1.000 0.0272(8) d .
C47 C Uani 0.2989(2) 0.47757(18) 0.43061(17) 1.000 0.0327(9) d .
C48 C Uani 0.2252(2) 0.53206(19) 0.44707(19) 1.000 0.0365(10) d .
C49 C Uani 0.1619(2) 0.54700(18) 0.39847(19) 1.000 0.0372(9) d .
C50 C Uani 0.16952(19) 0.50712(17) 0.33729(18) 1.000 0.0307(8) d .
C51 C Uani 0.3889(2) 0.37583(19) 0.35814(19) 1.000 0.0356(9) d .
C52 C Uani 0.2142(3) 0.5746(2) 0.5140(2) 1.000 0.0494(12) d .
C53 C Uani 0.0959(2) 0.5237(2) 0.2898(2) 1.000 0.0403(10) d .
C54 C Uani 0.13883(18) 0.28125(17) 0.15779(15) 1.000 0.0265(8) d .
C55 C Uani 0.04605(18) 0.30635(18) 0.16936(16) 1.000 0.0290(8) d .
C56 C Uani -0.0128(2) 0.2615(2) 0.15089(18) 1.000 0.0372(9) d .
C57 C Uani 0.0171(2) 0.1925(2) 0.11998(19) 1.000 0.0402(10) d .
C58 C Uani 0.1081(2) 0.17203(19) 0.10433(17) 1.000 0.0369(9) d .
C59 C Uani 0.17043(19) 0.21552(18) 0.12143(16) 1.000 0.0299(8) d .
C60 C Uani 0.0107(2) 0.38406(19) 0.19696(18) 1.000 0.0345(9) d .
C61 C Uani -0.0492(3) 0.1436(3) 0.1026(3) 1.000 0.0631(17) d .
C62 C Uani 0.2695(2) 0.19091(19) 0.09849(18) 1.000 0.0369(9) d .
C63 C Uani 0.06861(17) 0.20412(16) 0.33499(15) 1.000 0.0250(8) d .
C64 C Uani -0.06320(19) 0.15296(19) 0.34231(16) 1.000 0.0327(9) d .
C65 C Uani 0.0035(2) 0.09934(18) 0.31736(17) 1.000 0.0334(9) d .
C66 C Uani -0.07639(19) 0.28246(19) 0.38642(18) 1.000 0.0355(9) d .
C67 C Uani -0.1624(2) 0.1518(2) 0.3551(2) 1.000 0.0432(10) d .
C68 C Uani 0.0006(2) 0.0191(2) 0.2982(2) 1.000 0.0436(11) d .
C69 C Uani 0.1705(2) 0.08902(18) 0.28635(17) 1.000 0.0325(9) d .
C70 C Uani 0.24885(18) 0.18402(16) 0.37297(15) 1.000 0.0253(8) d .
C71 C Uani 0.31354(19) 0.07043(16) 0.44296(16) 1.000 0.0274(8) d .
C72 C Uani 0.37795(19) 0.10419(16) 0.38227(16) 1.000 0.0268(8) d .
C73 C Uani 0.1491(2) 0.09903(18) 0.49129(16) 1.000 0.0322(8) d .
C74 C Uani 0.3173(2) -0.00587(18) 0.50683(17) 1.000 0.0350(9) d .
C75 C Uani 0.47517(19) 0.07871(18) 0.35843(18) 1.000 0.0331(9) d .
C76 C Uani 0.38594(18) 0.21942(17) 0.26322(16) 1.000 0.0278(8) d .
N9 N Uani 0.3957(4) 0.6175(3) 0.0477(3) 1.000 0.0986(19) d .
C77 C Uani 0.4271(3) 0.6770(3) 0.0100(3) 1.000 0.0665(17) d .
C78 C Uani 0.4664(3) 0.7504(2) -0.0371(2) 1.000 0.0612(14) d .
Cl1 Cl Uani 0.45640(6) 0.04851(5) 0.15758(5) 1.000 0.0429(3) d .
N10 N Uani 0.2156(4) 0.8080(4) 0.0075(3) 1.000 0.120(2) d .
C79 C Uani 0.2017(4) 0.7572(3) 0.0650(3) 1.000 0.0802(19) d .
C80 C Uani 0.1834(4) 0.6938(3) 0.1346(3) 1.000 0.0799(19) d .
Cl2 Cl Uani 0.85557(5) 0.10676(5) 0.56189(4) 1.000 0.0402(2) d .
N11 N Uani 0.3450(3) 0.8097(3) 0.1363(3) 1.000 0.0864(17) d .
C81 C Uani 0.3042(3) 0.8628(3) 0.1653(3) 1.000 0.0705(17) d .
C82 C Uani 0.2533(3) 0.9278(3) 0.1994(3) 1.000 0.0683(17) d .
N12 N Uani 0.0452(4) 0.8494(4) 0.2030(3) 1.000 0.109(2) d .
C83 C Uani 0.0335(3) 0.8179(3) 0.2706(3) 1.000 0.0722(18) d .
C84 C Uani 0.0190(4) 0.7839(3) 0.3536(3) 1.000 0.0826(19) d .
N13 N Uani 0.7455(3) -0.0062(2) 0.2802(2) 1.000 0.0613(11) d .
C85 C Uani 0.7117(2) 0.0440(2) 0.2364(2) 1.000 0.0463(11) d .
C86 C Uani 0.6704(3) 0.1068(2) 0.1798(2) 1.000 0.0556(12) d .
N14 N Uani 0.5946(3) 0.2992(2) 0.2179(3) 1.000 0.0739(14) d .
C87 C Uani 0.5790(3) 0.3621(3) 0.1790(3) 1.000 0.0566(14) d .
C88 C Uani 0.5601(3) 0.4425(3) 0.1319(3) 1.000 0.0738(19) d .
H3 H Uiso 0.22280 0.35120 0.56250 1.000 0.0370 c RU
H4 H Uiso 0.08640 0.40640 0.62330 1.000 0.0430 c RU
H5 H Uiso 0.07800 0.44650 0.74080 1.000 0.0390 c RU
H9 H Uiso 0.57750 0.37150 0.51980 1.000 0.0440 c RU
H11 H Uiso 0.46460 0.17750 0.49840 1.000 0.0450 c RU
H13A H Uiso 0.49920 0.46840 0.58340 1.000 0.0530 c RU
H13B H Uiso 0.43690 0.42920 0.66590 1.000 0.0530 c RU
H13C H Uiso 0.39200 0.47610 0.59180 1.000 0.0530 c RU
H14A H Uiso 0.61240 0.20570 0.42270 1.000 0.0860 c RU
H14B H Uiso 0.66820 0.22540 0.48150 1.000 0.0860 c RU
H14C H Uiso 0.64300 0.29610 0.40900 1.000 0.0860 c RU
H15A H Uiso 0.32480 0.13760 0.57830 1.000 0.0550 c RU
H15B H Uiso 0.26620 0.21750 0.54120 1.000 0.0550 c RU
H15C H Uiso 0.26510 0.19300 0.63450 1.000 0.0550 c RU
H18 H Uiso 0.22780 0.61040 0.86390 1.000 0.0390 c RU
H20 H Uiso 0.08360 0.43030 1.01160 1.000 0.0410 c RU
H22A H Uiso 0.28030 0.61220 0.73160 1.000 0.0600 c RU
H22B H Uiso 0.24720 0.54830 0.69270 1.000 0.0600 c RU
H22C H Uiso 0.33740 0.52640 0.72840 1.000 0.0600 c RU
H23A H Uiso 0.08090 0.55990 1.04970 1.000 0.0680 c RU
H23B H Uiso 0.13150 0.63410 0.98800 1.000 0.0680 c RU
H23C H Uiso 0.18720 0.56300 1.04060 1.000 0.0680 c RU
H24A H Uiso 0.05760 0.31660 0.97320 1.000 0.0610 c RU
H24B H Uiso 0.14840 0.28190 0.92360 1.000 0.0610 c RU
H24C H Uiso 0.06630 0.32290 0.88050 1.000 0.0610 c RU
H28A H Uiso 0.10740 0.18550 0.83930 1.000 0.0510 c RU
H28B H Uiso 0.17240 0.15040 0.76950 1.000 0.0510 c RU
H28C H Uiso 0.17940 0.24190 0.77660 1.000 0.0510 c RU
H29A H Uiso 0.16150 -0.02340 0.96070 1.000 0.0680 c RU
H29B H Uiso 0.14060 0.02120 0.87500 1.000 0.0680 c RU
H29C H Uiso 0.09650 0.05910 0.94990 1.000 0.0680 c RU
H30A H Uiso 0.29450 -0.04940 1.01350 1.000 0.0650 c RU
H30B H Uiso 0.35010 0.00820 1.04180 1.000 0.0650 c RU
H30C H Uiso 0.39570 -0.03240 0.96890 1.000 0.0650 c RU
H31A H Uiso 0.44080 0.11810 0.98200 1.000 0.0480 c RU
H31B H Uiso 0.46250 0.19100 0.90500 1.000 0.0480 c RU
H31C H Uiso 0.48740 0.09780 0.89840 1.000 0.0480 c RU
H35A H Uiso 0.44350 0.10420 0.67540 1.000 0.0420 c RU
H35B H Uiso 0.36620 0.14990 0.72950 1.000 0.0420 c RU
H35C H Uiso 0.43220 0.07830 0.76980 1.000 0.0420 c RU
H36A H Uiso 0.68300 0.10940 0.63050 1.000 0.0720 c RU
H36B H Uiso 0.58690 0.10170 0.61150 1.000 0.0720 c RU
H36C H Uiso 0.61210 0.05300 0.69470 1.000 0.0720 c RU
H37A H Uiso 0.74740 0.22900 0.63110 1.000 0.0940 c RU
H37B H Uiso 0.74260 0.25770 0.71130 1.000 0.0940 c RU
H37C H Uiso 0.71380 0.32150 0.63580 1.000 0.0940 c RU
H38A H Uiso 0.60510 0.39830 0.70290 1.000 0.0530 c RU
H38B H Uiso 0.60830 0.34820 0.79170 1.000 0.0530 c RU
H38C H Uiso 0.51530 0.39300 0.76950 1.000 0.0530 c RU
H41 H Uiso 0.33770 0.49520 0.18850 1.000 0.0360 c RU
H42 H Uiso 0.35100 0.46030 0.06760 1.000 0.0390 c RU
H43 H Uiso 0.25750 0.36590 0.05740 1.000 0.0340 c RU
H47 H Uiso 0.34420 0.46820 0.46170 1.000 0.0390 c RU
H49 H Uiso 0.11190 0.58550 0.40720 1.000 0.0450 c RU
H51A H Uiso 0.43490 0.38500 0.38520 1.000 0.0530 c RU
H51B H Uiso 0.41370 0.38310 0.30130 1.000 0.0530 c RU
H51C H Uiso 0.37020 0.32000 0.38000 1.000 0.0530 c RU
H52A H Uiso 0.15410 0.56710 0.54710 1.000 0.0740 c RU
H52B H Uiso 0.22130 0.63320 0.49220 1.000 0.0740 c RU
H52C H Uiso 0.26000 0.55110 0.54610 1.000 0.0740 c RU
H53A H Uiso 0.06500 0.57780 0.29200 1.000 0.0610 c RU
H53B H Uiso 0.05270 0.48160 0.31190 1.000 0.0610 c RU
H53C H Uiso 0.12210 0.52250 0.23460 1.000 0.0610 c RU
H56 H Uiso -0.07530 0.27810 0.15950 1.000 0.0450 c RU
H58 H Uiso 0.12950 0.12670 0.08100 1.000 0.0440 c RU
H60A H Uiso -0.05420 0.39350 0.19790 1.000 0.0520 c RU
H60B H Uiso 0.04140 0.43040 0.16050 1.000 0.0520 c RU
H60C H Uiso 0.02210 0.37860 0.25030 1.000 0.0520 c RU
H61A H Uiso -0.01930 0.09090 0.09400 1.000 0.0950 c RU
H61B H Uiso -0.07170 0.17410 0.05500 1.000 0.0950 c RU
H61C H Uiso -0.09980 0.13400 0.14770 1.000 0.0950 c RU
H62A H Uiso 0.27780 0.13230 0.09930 1.000 0.0550 c RU
H62B H Uiso 0.30200 0.20200 0.13620 1.000 0.0550 c RU
H62C H Uiso 0.29310 0.22250 0.04510 1.000 0.0550 c RU
H66A H Uiso -0.11980 0.30890 0.35260 1.000 0.0530 c RU
H66B H Uiso -0.03650 0.32290 0.38810 1.000 0.0530 c RU
H66C H Uiso -0.10880 0.26010 0.44020 1.000 0.0530 c RU
H67A H Uiso -0.17730 0.10240 0.34270 1.000 0.0650 c RU
H67B H Uiso -0.18690 0.20050 0.32050 1.000 0.0650 c RU
H67C H Uiso -0.18870 0.15190 0.41060 1.000 0.0650 c RU
H68A H Uiso -0.06210 0.00560 0.30800 1.000 0.0650 c RU
H68B H Uiso 0.03440 -0.02360 0.33150 1.000 0.0650 c RU
H68C H Uiso 0.02770 0.02240 0.24220 1.000 0.0650 c RU
H69A H Uiso 0.16690 0.06760 0.24080 1.000 0.0490 c RU
H69B H Uiso 0.18470 0.04360 0.32960 1.000 0.0490 c RU
H69C H Uiso 0.21780 0.12740 0.27090 1.000 0.0490 c RU
H73A H Uiso 0.15790 0.08810 0.54610 1.000 0.0480 c RU
H73B H Uiso 0.12880 0.05020 0.48200 1.000 0.0480 c RU
H73C H Uiso 0.10350 0.14500 0.48210 1.000 0.0480 c RU
H74A H Uiso 0.37950 -0.03010 0.50320 1.000 0.0520 c RU
H74B H Uiso 0.27880 -0.04510 0.50050 1.000 0.0520 c RU
H74C H Uiso 0.29590 0.00750 0.55870 1.000 0.0520 c RU
H75A H Uiso 0.49180 0.02940 0.39680 1.000 0.0500 c RU
H75B H Uiso 0.51160 0.12300 0.35710 1.000 0.0500 c RU
H75C H Uiso 0.48600 0.06700 0.30570 1.000 0.0500 c RU
H76A H Uiso 0.44010 0.23880 0.27180 1.000 0.0420 c RU
H76B H Uiso 0.34710 0.26650 0.24130 1.000 0.0420 c RU
H76C H Uiso 0.40330 0.18350 0.22600 1.000 0.0420 c RU
H78A H Uiso 0.53060 0.74600 -0.03510 1.000 0.0920 c RU
H78B H Uiso 0.43610 0.79740 -0.01620 1.000 0.0920 c RU
H78C H Uiso 0.45930 0.75810 -0.09200 1.000 0.0920 c RU
H80A H Uiso 0.12360 0.67540 0.13980 1.000 0.1200 c RU
H80B H Uiso 0.18530 0.71450 0.18100 1.000 0.1200 c RU
H80C H Uiso 0.22890 0.64760 0.13120 1.000 0.1200 c RU
H82A H Uiso 0.29090 0.97370 0.18900 1.000 0.1030 c RU
H82B H Uiso 0.23460 0.90730 0.25680 1.000 0.1030 c RU
H82C H Uiso 0.19980 0.94630 0.17560 1.000 0.1030 c RU
H84A H Uiso 0.05240 0.81270 0.37840 1.000 0.1240 c RU
H84B H Uiso 0.04010 0.72570 0.36350 1.000 0.1240 c RU
H84C H Uiso -0.04540 0.78980 0.37610 1.000 0.1240 c RU
H86A H Uiso 0.65680 0.15740 0.19900 1.000 0.0830 c RU
H86B H Uiso 0.61460 0.08830 0.17370 1.000 0.0830 c RU
H86C H Uiso 0.71200 0.11720 0.12850 1.000 0.0830 c RU
H88A H Uiso 0.58360 0.44350 0.07570 1.000 0.1110 c RU
H88B H Uiso 0.58910 0.48270 0.14760 1.000 0.1110 c RU
H88C H Uiso 0.49490 0.45620 0.14010 1.000 0.1110 c RU

loop_
_atom_type_symbol
_atom_type_description
_atom_type_scat_dispersion_real
_atom_type_scat_dispersion_imag
_atom_type_scat_source
C C 0.0181 0.0091 ' International Tables Vol C Tables 4.2.6.8 and 6.1.1.4'
H H 0.0000 0.0000 ' International Tables Vol C Tables 4.2.6.8 and 6.1.1.4'
Cl Cl 0.3639 0.7018 ' International Tables Vol C Tables 4.2.6.8 and 6.1.1.4'
N N 0.0311 0.0180 ' International Tables Vol C Tables 4.2.6.8 and 6.1.1.4'
Se Se -0.7943 1.1372 ' International Tables Vol C Tables 4.2.6.8 and 6.1.1.4'
Si Si 0.2541 0.3302 ' International Tables Vol C Tables 4.2.6.8 and 6.1.1.4'

loop_
_geom_angle_atom_site_label_1
_geom_angle_atom_site_label_2
_geom_angle_atom_site_label_3
_geom_angle
_geom_angle_publ_flag
Se1 Si1 C1 118.29(9) yes
Se1 Si1 C25 107.17(8) yes
Se1 Si1 C32 112.40(9) yes
C1 Si1 C25 107.88(12) yes
C1 Si1 C32 111.05(11) yes
C25 Si1 C32 97.86(12) yes
C63 Si2 C70 97.86(12) yes
Se2 Si2 C63 111.81(8) yes
Se2 Si2 C70 106.77(8) yes
Se2 Si2 C39 118.23(9) yes
C39 Si2 C70 108.01(12) yes
C39 Si2 C63 111.94(11) yes
C26 N1 C28 120.9(2) yes
C25 N1 C28 128.4(2) yes
C25 N1 C26 110.3(2) yes
C27 N2 C31 121.4(2) yes
C25 N2 C27 110.8(2) yes
C25 N2 C31 127.7(2) yes
C33 N3 C35 121.1(2) yes
C32 N3 C33 111.0(2) yes
C32 N3 C35 127.9(2) yes
C32 N4 C34 110.2(2) yes
C32 N4 C38 128.3(2) yes
C34 N4 C38 121.5(3) yes
Si1 C1 C2 124.2(2) yes
C2 C1 C6 117.1(2) no
Si1 C1 C6 117.99(19) yes
C3 C2 C7 114.8(2) no
C1 C2 C3 120.3(3) no
C1 C2 C7 124.7(2) no
C2 C3 C4 121.1(3) no
C3 C4 C5 119.5(3) no
C4 C5 C6 121.4(3) no
C1 C6 C5 119.6(3) no
C1 C6 C16 127.0(2) no
C5 C6 C16 113.0(3) no
C2 C7 C12 121.2(3) no
C2 C7 C8 119.0(3) no
C8 C7 C12 119.3(3) no
C7 C8 C9 119.4(3) no
C7 C8 C13 121.9(3) no
C9 C8 C13 118.7(3) no
C8 C9 C10 122.1(3) no
C11 C10 C14 122.2(3) no
C9 C10 C14 120.0(3) no
C9 C10 C11 117.8(3) no
C10 C11 C12 122.3(3) no
C7 C12 C15 122.8(3) no
C7 C12 C11 119.1(3) no
C11 C12 C15 118.1(3) no
C17 C16 C21 119.8(3) no
C6 C16 C17 117.4(2) no
C6 C16 C21 122.2(3) no
C18 C17 C22 118.7(3) no
C16 C17 C18 119.3(3) no
C16 C17 C22 122.1(3) no
C17 C18 C19 121.8(3) no
C18 C19 C23 120.3(3) no
C18 C19 C20 118.0(3) no
C20 C19 C23 121.8(3) no
C19 C20 C21 122.2(3) no
C20 C21 C24 119.6(3) no
C16 C21 C24 121.5(3) no
C16 C21 C20 119.0(3) no
N1 C25 N2 105.2(2) yes
Si1 C25 N1 132.7(2) yes
Si1 C25 N2 122.0(2) yes
C27 C26 C29 131.0(3) no
N1 C26 C27 107.0(3) yes
N1 C26 C29 122.0(3) yes
N2 C27 C26 106.8(3) yes
C26 C27 C30 131.5(3) no
N2 C27 C30 121.7(3) yes
Si1 C32 N3 127.5(2) yes
N3 C32 N4 105.0(2) yes
Si1 C32 N4 127.3(2) yes
C34 C33 C36 131.6(3) no
N3 C33 C36 122.0(3) yes
N3 C33 C34 106.3(3) yes
C33 C34 C37 130.4(3) no
N4 C34 C33 107.4(3) yes
N4 C34 C37 122.2(3) yes
C2 C3 H3 119.00 no
C4 C3 H3 119.00 no
C5 C4 H4 120.00 no
C3 C4 H4 120.00 no
C63 N5 C64 111.0(2) yes
C63 N5 C66 128.1(2) yes
C64 N5 C66 120.9(2) yes
C4 C5 H5 119.00 no
C6 C5 H5 119.00 no
C65 N6 C69 121.1(2) yes
C63 N6 C65 110.6(2) yes
C63 N6 C69 128.4(2) yes
C70 N7 C71 110.7(2) yes
C70 N7 C73 127.5(2) yes
C71 N7 C73 121.7(2) yes
C70 N8 C72 110.3(2) yes
C72 N8 C76 120.5(2) yes
C70 N8 C76 128.8(2) yes
C10 C9 H9 119.00 no
C8 C9 H9 119.00 no
C10 C11 H11 119.00 no
C12 C11 H11 119.00 no
C8 C13 H13B 110.00 no
C8 C13 H13A 109.00 no
H13A C13 H13C 110.00 no
H13B C13 H13C 109.00 no
C8 C13 H13C 109.00 no
H13A C13 H13B 109.00 no
C10 C14 H14C 109.00 no
C10 C14 H14A 109.00 no
C10 C14 H14B 109.00 no
H14B C14 H14C 109.00 no
H14A C14 H14C 110.00 no
H14A C14 H14B 109.00 no
C12 C15 H15C 109.00 no
C12 C15 H15B 109.00 no
H15B C15 H15C 109.00 no
H15A C15 H15B 109.00 no
H15A C15 H15C 109.00 no
C12 C15 H15A 109.00 no
C17 C18 H18 119.00 no
C19 C18 H18 119.00 no
C21 C20 H20 119.00 no
C19 C20 H20 119.00 no
C17 C22 H22A 109.00 no
C17 C22 H22B 109.00 no
C17 C22 H22C 109.00 no
H22A C22 H22C 109.00 no
H22B C22 H22C 110.00 no
H22A C22 H22B 109.00 no
C19 C23 H23A 109.00 no
C19 C23 H23B 109.00 no
H23A C23 H23B 109.00 no
H23A C23 H23C 110.00 no
C19 C23 H23C 109.00 no
H23B C23 H23C 109.00 no
C21 C24 H24B 109.00 no
C21 C24 H24C 109.00 no
C21 C24 H24A 109.00 no
H24A C24 H24C 109.00 no
H24B C24 H24C 109.00 no
H24A C24 H24B 110.00 no
H28A C28 H28B 109.00 no
H28A C28 H28C 109.00 no
H28B C28 H28C 110.00 no
N1 C28 H28C 109.00 no
N1 C28 H28A 109.00 no
N1 C28 H28B 109.00 no
C26 C29 H29A 109.00 no
C26 C29 H29B 109.00 no
C26 C29 H29C 109.00 no
H29A C29 H29B 110.00 no
H29A C29 H29C 110.00 no
H29B C29 H29C 110.00 no
C27 C30 H30B 109.00 no
H30A C30 H30C 109.00 no
C27 C30 H30C 109.00 no
H30A C30 H30B 109.00 no
C27 C30 H30A 109.00 no
H30B C30 H30C 110.00 no
N2 C31 H31C 109.00 no
H31A C31 H31B 109.00 no
N2 C31 H31B 109.00 no
H31B C31 H31C 109.00 no
H31A C31 H31C 110.00 no
N2 C31 H31A 109.00 no
N3 C35 H35A 109.00 no
H35A C35 H35B 109.00 no
H35A C35 H35C 109.00 no
H35B C35 H35C 109.00 no
N3 C35 H35C 110.00 no
N3 C35 H35B 109.00 no
C33 C36 H36B 109.00 no
C33 C36 H36A 109.00 no
H36B C36 H36C 109.00 no
H36A C36 H36C 109.00 no
C33 C36 H36C 110.00 no
H36A C36 H36B 109.00 no
C34 C37 H37B 110.00 no
H37A C37 H37C 109.00 no
C34 C37 H37C 109.00 no
H37A C37 H37B 110.00 no
C34 C37 H37A 109.00 no
H37B C37 H37C 110.00 no
N4 C38 H38C 109.00 no
H38A C38 H38C 109.00 no
H38B C38 H38C 110.00 no
H38A C38 H38B 109.00 no
N4 C38 H38A 110.00 no
N4 C38 H38B 109.00 no
Si2 C39 C40 118.90(19) yes
Si2 C39 C44 123.7(2) yes
C40 C39 C44 117.0(2) no
C39 C40 C41 119.9(2) no
C39 C40 C45 126.6(2) no
C41 C40 C45 113.2(2) no
C40 C41 C42 121.9(3) no
C41 C42 C43 118.9(3) no
C42 C43 C44 121.1(3) no
C39 C44 C43 120.5(2) no
C39 C44 C54 124.8(2) no
C43 C44 C54 114.4(2) no
C40 C45 C46 122.9(2) no
C40 C45 C50 118.0(2) no
C46 C45 C50 118.8(3) no
C45 C46 C47 119.3(3) no
C45 C46 C51 121.3(3) no
C47 C46 C51 119.4(3) no
C46 C47 C48 122.6(3) no
C47 C48 C49 117.3(3) no
C47 C48 C52 121.9(3) no
C49 C48 C52 120.9(3) no
C48 C49 C50 122.0(3) no
C45 C50 C49 119.9(3) no
C45 C50 C53 121.3(3) no
C49 C50 C53 118.7(3) no
C44 C54 C55 118.5(3) no
C44 C54 C59 121.8(3) no
C55 C54 C59 119.2(3) no
C54 C55 C56 119.3(3) no
C54 C55 C60 121.1(3) no
C56 C55 C60 119.5(3) no
C55 C56 C57 121.9(3) no
C56 C57 C58 118.0(3) no
C56 C57 C61 120.5(3) no
C58 C57 C61 121.5(3) no
C57 C58 C59 122.3(3) no
C54 C59 C58 119.0(3) no
C54 C59 C62 122.6(3) no
C58 C59 C62 118.5(3) no
Si2 C63 N5 126.6(2) yes
Si2 C63 N6 128.3(2) yes
N5 C63 N6 104.7(2) yes
N5 C64 C65 106.8(3) yes
N5 C64 C67 122.5(3) yes
C65 C64 C67 130.6(3) no
N6 C65 C64 106.8(3) yes
N6 C65 C68 122.0(3) yes
C64 C65 C68 131.2(3) no
Si2 C70 N7 122.5(2) yes
Si2 C70 N8 132.1(2) yes
N7 C70 N8 105.3(2) yes
N7 C71 C72 107.0(2) yes
N7 C71 C74 122.1(2) yes
C72 C71 C74 130.9(3) no
N8 C72 C71 106.7(2) yes
N8 C72 C75 121.6(2) yes
C71 C72 C75 131.7(3) no
C40 C41 H41 119.00 no
C42 C41 H41 119.00 no
C41 C42 H42 121.00 no
C43 C42 H42 121.00 no
C42 C43 H43 119.00 no
C44 C43 H43 119.00 no
C46 C47 H47 119.00 no
C48 C47 H47 119.00 no
C48 C49 H49 119.00 no
C50 C49 H49 119.00 no
C46 C51 H51A 109.00 no
C46 C51 H51B 109.00 no
C46 C51 H51C 109.00 no
H51A C51 H51B 110.00 no
H51A C51 H51C 109.00 no
H51B C51 H51C 109.00 no
C48 C52 H52A 109.00 no
C48 C52 H52B 109.00 no
C48 C52 H52C 109.00 no
H52A C52 H52B 110.00 no
H52A C52 H52C 110.00 no
H52B C52 H52C 110.00 no
C50 C53 H53A 109.00 no
C50 C53 H53B 109.00 no
C50 C53 H53C 109.00 no
H53A C53 H53B 110.00 no
H53A C53 H53C 109.00 no
H53B C53 H53C 110.00 no
C55 C56 H56 119.00 no
C57 C56 H56 119.00 no
C57 C58 H58 119.00 no
C59 C58 H58 119.00 no
C55 C60 H60A 109.00 no
C55 C60 H60B 109.00 no
C55 C60 H60C 109.00 no
H60A C60 H60B 110.00 no
H60A C60 H60C 110.00 no
H60B C60 H60C 109.00 no
C57 C61 H61A 109.00 no
C57 C61 H61B 110.00 no
C57 C61 H61C 109.00 no
H61A C61 H61B 110.00 no
H61A C61 H61C 109.00 no
H61B C61 H61C 109.00 no
C59 C62 H62A 109.00 no
C59 C62 H62B 110.00 no
C59 C62 H62C 109.00 no
H62A C62 H62B 109.00 no
H62A C62 H62C 110.00 no
H62B C62 H62C 109.00 no
N5 C66 H66A 109.00 no
N5 C66 H66B 109.00 no
N5 C66 H66C 110.00 no
H66A C66 H66B 110.00 no
H66A C66 H66C 109.00 no
H66B C66 H66C 109.00 no
C64 C67 H67A 110.00 no
C64 C67 H67B 109.00 no
C64 C67 H67C 109.00 no
H67A C67 H67B 109.00 no
H67A C67 H67C 110.00 no
H67B C67 H67C 109.00 no
C65 C68 H68A 110.00 no
C65 C68 H68B 110.00 no
C65 C68 H68C 109.00 no
H68A C68 H68B 110.00 no
H68A C68 H68C 109.00 no
H68B C68 H68C 109.00 no
N6 C69 H69A 109.00 no
N6 C69 H69B 109.00 no
N6 C69 H69C 109.00 no
H69A C69 H69B 110.00 no
H69A C69 H69C 109.00 no
H69B C69 H69C 109.00 no
N7 C73 H73A 109.00 no
N7 C73 H73B 109.00 no
N7 C73 H73C 110.00 no
H73A C73 H73B 110.00 no
H73A C73 H73C 109.00 no
H73B C73 H73C 109.00 no
C71 C74 H74A 109.00 no
C71 C74 H74B 109.00 no
C71 C74 H74C 109.00 no
H74A C74 H74B 109.00 no
H74A C74 H74C 110.00 no
H74B C74 H74C 109.00 no
C72 C75 H75A 109.00 no
C72 C75 H75B 109.00 no
C72 C75 H75C 109.00 no
H75A C75 H75B 109.00 no
H75A C75 H75C 109.00 no
H75B C75 H75C 110.00 no
N8 C76 H76A 109.00 no
N8 C76 H76B 109.00 no
N8 C76 H76C 109.00 no
H76A C76 H76B 109.00 no
H76A C76 H76C 110.00 no
H76B C76 H76C 109.00 no
N9 C77 C78 179.6(6) yes
C77 C78 H78A 109.00 no
C77 C78 H78B 109.00 no
C77 C78 H78C 109.00 no
H78A C78 H78B 109.00 no
H78A C78 H78C 110.00 no
H78B C78 H78C 109.00 no
N10 C79 C80 178.5(7) yes
C79 C80 H80A 110.00 no
C79 C80 H80B 109.00 no
C79 C80 H80C 110.00 no
H80A C80 H80B 109.00 no
H80A C80 H80C 109.00 no
H80B C80 H80C 109.00 no
N11 C81 C82 178.8(5) yes
C81 C82 H82A 109.00 no
C81 C82 H82B 109.00 no
C81 C82 H82C 109.00 no
H82A C82 H82B 110.00 no
H82A C82 H82C 110.00 no
H82B C82 H82C 109.00 no
N12 C83 C84 176.9(6) yes
C83 C84 H84A 109.00 no
C83 C84 H84B 109.00 no
C83 C84 H84C 109.00 no
H84A C84 H84B 109.00 no
H84A C84 H84C 109.00 no
H84B C84 H84C 110.00 no
N13 C85 C86 178.8(4) yes
C85 C86 H86A 109.00 no
C85 C86 H86B 109.00 no
C85 C86 H86C 109.00 no
H86A C86 H86B 110.00 no
H86A C86 H86C 109.00 no
H86B C86 H86C 110.00 no
N14 C87 C88 178.1(5) yes
C87 C88 H88A 109.00 no
C87 C88 H88B 109.00 no
C87 C88 H88C 110.00 no
H88A C88 H88B 109.00 no
H88A C88 H88C 109.00 no
H88B C88 H88C 109.00 no

loop_
_geom_bond_atom_site_label_1
_geom_bond_atom_site_label_2
_geom_bond_distance
_geom_bond_publ_flag
Se1 Si1 2.1517(8) yes
Se2 Si2 2.1571(8) yes
Si1 C1 1.911(3) yes
Si1 C25 1.944(3) yes
Si1 C32 1.937(3) yes
Si2 C63 1.938(3) yes
Si2 C70 1.947(3) yes
Si2 C39 1.920(3) yes
N1 C28 1.458(4) yes
N1 C26 1.389(4) yes
N1 C25 1.358(4) yes
N2 C27 1.384(4) yes
N2 C31 1.471(4) yes
N2 C25 1.355(4) yes
N3 C32 1.359(4) yes
N3 C33 1.380(4) yes
N3 C35 1.471(4) yes
N4 C32 1.356(4) yes
N4 C34 1.384(4) yes
N4 C38 1.469(4) yes
C1 C6 1.426(4) no
C1 C2 1.429(4) no
C2 C3 1.395(4) no
C2 C7 1.505(4) no
C3 C4 1.376(4) no
C4 C5 1.381(4) no
C5 C6 1.402(4) no
C6 C16 1.509(4) no
C7 C12 1.407(4) no
C7 C8 1.411(4) no
C8 C9 1.393(4) no
C8 C13 1.513(4) no
C9 C10 1.393(5) no
C10 C11 1.388(5) no
C10 C14 1.514(5) no
C11 C12 1.400(4) no
C12 C15 1.504(4) no
C16 C17 1.401(4) no
C16 C21 1.402(4) no
C17 C18 1.398(4) no
C17 C22 1.506(4) no
C18 C19 1.388(4) no
C19 C20 1.385(5) no
C19 C23 1.517(5) no
C20 C21 1.396(4) no
C21 C24 1.491(5) no
C26 C27 1.349(4) no
C26 C29 1.493(5) no
C27 C30 1.488(4) no
C33 C34 1.352(5) no
C33 C36 1.486(5) no
C34 C37 1.498(5) no
C3 H3 0.9500 no
C4 H4 0.9500 no
C5 H5 0.9500 no
N5 C63 1.358(4) yes
N5 C64 1.377(4) yes
N5 C66 1.470(4) yes
N6 C63 1.357(4) yes
N6 C65 1.386(4) yes
N6 C69 1.462(4) yes
N7 C70 1.355(3) yes
N7 C71 1.380(4) yes
N7 C73 1.476(4) yes
N8 C70 1.356(4) yes
N8 C72 1.389(4) yes
N8 C76 1.469(4) yes
C9 H9 0.9500 no
C11 H11 0.9500 no
C13 H13B 0.9800 no
C13 H13C 0.9800 no
C13 H13A 0.9800 no
C14 H14B 0.9800 no
C14 H14C 0.9800 no
C14 H14A 0.9800 no
C15 H15B 0.9800 no
C15 H15C 0.9800 no
C15 H15A 0.9800 no
C18 H18 0.9500 no
C20 H20 0.9500 no
C22 H22A 0.9800 no
C22 H22B 0.9800 no
C22 H22C 0.9800 no
C23 H23A 0.9800 no
C23 H23B 0.9800 no
C23 H23C 0.9800 no
C24 H24A 0.9800 no
C24 H24B 0.9800 no
C24 H24C 0.9800 no
C28 H28A 0.9800 no
C28 H28B 0.9800 no
C28 H28C 0.9800 no
C29 H29A 0.9800 no
C29 H29B 0.9800 no
C29 H29C 0.9800 no
C30 H30A 0.9800 no
C30 H30B 0.9800 no
C30 H30C 0.9800 no
C31 H31B 0.9800 no
C31 H31C 0.9800 no
C31 H31A 0.9800 no
C35 H35A 0.9800 no
C35 H35B 0.9800 no
C35 H35C 0.9800 no
C36 H36A 0.9800 no
C36 H36B 0.9800 no
C36 H36C 0.9800 no
C37 H37B 0.9800 no
C37 H37C 0.9800 no
C37 H37A 0.9800 no
C38 H38B 0.9800 no
C38 H38C 0.9800 no
C38 H38A 0.9800 no
C39 C40 1.423(4) no
C39 C44 1.427(4) no
C40 C41 1.393(4) no
C40 C45 1.512(4) no
C41 C42 1.381(4) no
C42 C43 1.383(4) no
C43 C44 1.395(4) no
C44 C54 1.505(4) no
C45 C46 1.403(4) no
C45 C50 1.406(4) no
C46 C47 1.394(4) no
C46 C51 1.500(4) no
C47 C48 1.388(4) no
C48 C49 1.389(4) no
C48 C52 1.507(5) no
C49 C50 1.394(4) no
C50 C53 1.504(4) no
C54 C55 1.410(4) no
C54 C59 1.405(4) no
C55 C56 1.384(4) no
C55 C60 1.512(4) no
C56 C57 1.396(5) no
C57 C58 1.372(4) no
C57 C61 1.509(6) no
C58 C59 1.397(4) no
C59 C62 1.510(4) no
C64 C65 1.351(4) no
C64 C67 1.482(4) no
C65 C68 1.487(5) no
C71 C72 1.352(4) no
C71 C74 1.493(4) no
C72 C75 1.490(4) no
N9 C77 1.156(7) yes
C41 H41 0.9500 no
C42 H42 0.9500 no
C43 H43 0.9500 no
C47 H47 0.9500 no
C49 H49 0.9500 no
C51 H51B 0.9800 no
C51 H51C 0.9800 no
C51 H51A 0.9800 no
C52 H52B 0.9800 no
C52 H52C 0.9800 no
C52 H52A 0.9800 no
C53 H53B 0.9800 no
C53 H53C 0.9800 no
C53 H53A 0.9800 no
C56 H56 0.9500 no
C58 H58 0.9500 no
C60 H60A 0.9800 no
C60 H60B 0.9800 no
C60 H60C 0.9800 no
C61 H61B 0.9800 no
C61 H61C 0.9800 no
C61 H61A 0.9800 no
C62 H62A 0.9800 no
C62 H62B 0.9800 no
C62 H62C 0.9800 no
C66 H66A 0.9800 no
C66 H66B 0.9800 no
C66 H66C 0.9800 no
C67 H67B 0.9800 no
C67 H67C 0.9800 no
C67 H67A 0.9800 no
C68 H68B 0.9800 no
C68 H68C 0.9800 no
C68 H68A 0.9800 no
C69 H69B 0.9800 no
C69 H69C 0.9800 no
C69 H69A 0.9800 no
C73 H73A 0.9800 no
C73 H73B 0.9800 no
C73 H73C 0.9800 no
C74 H74A 0.9800 no
C74 H74B 0.9800 no
C74 H74C 0.9800 no
C75 H75B 0.9800 no
C75 H75C 0.9800 no
C75 H75A 0.9800 no
C76 H76B 0.9800 no
C76 H76C 0.9800 no
C76 H76A 0.9800 no
C77 C78 1.432(6) no
N10 C79 1.157(8) yes
C78 H78B 0.9800 no
C78 H78C 0.9800 no
C78 H78A 0.9800 no
C79 C80 1.420(7) no
N11 C81 1.187(7) yes
C80 H80B 0.9800 no
C80 H80C 0.9800 no
C80 H80A 0.9800 no
C81 C82 1.446(7) no
N12 C83 1.169(7) yes
C82 H82B 0.9800 no
C82 H82C 0.9800 no
C82 H82A 0.9800 no
C83 C84 1.421(7) no
N13 C85 1.150(5) yes
C84 H84B 0.9800 no
C84 H84C 0.9800 no
C84 H84A 0.9800 no
C85 C86 1.450(5) no
N14 C87 1.142(7) yes
C86 H86B 0.9800 no
C86 H86C 0.9800 no
C86 H86A 0.9800 no
C87 C88 1.437(7) no
C88 H88A 0.9800 no
C88 H88B 0.9800 no
C88 H88C 0.9800 no

loop_
_geom_hbond_atom_site_label_D
_geom_hbond_atom_site_label_H
_geom_hbond_atom_site_label_A
_geom_hbond_distance_DH
_geom_hbond_distance_HA
_geom_hbond_distance_DA
_geom_hbond_angle_DHA
_geom_hbond_site_symmetry_A
_geom_hbond_publ_flag
C31 H31B Se1 0.9800 2.8600 3.624(3) 135.00 . yes
C35 H35C Cl1 0.9800 2.7900 3.643(3) 146.00 2_656 yes
C36 H36A Cl2 0.9800 2.6500 3.623(3) 172.00 . yes
C36 H36C Cl1 0.9800 2.8200 3.738(3) 157.00 2_656 yes
C38 H38C Se1 0.9800 2.7500 3.499(3) 133.00 . yes
C61 H61B N10 0.9800 2.6200 3.428(8) 140.00 2_565 yes
C66 H66B Se2 0.9800 2.7100 3.478(3) 136.00 . yes
C67 H67C Cl2 0.9800 2.8100 3.623(3) 141.00 1_455 yes
C68 H68B Cl2 0.9800 2.8000 3.746(3) 164.00 2_656 yes
C69 H69B Cl2 0.9800 2.8200 3.711(3) 151.00 2_656 yes
C73 H73C Se2 0.9800 2.8700 3.606(3) 133.00 . yes
C76 H76A N14 0.9800 2.5800 3.469(5) 151.00 . yes
C76 H76C Cl1 0.9800 2.8000 3.753(3) 164.00 . yes
C86 H86A N14 0.9800 2.5400 3.491(5) 164.00 . yes
C86 H86B Cl1 0.9800 2.6800 3.654(5) 176.00 . yes
C88 H88B Se1 0.9800 2.8100 3.634(5) 143.00 2_666 yes

loop_
_geom_torsion_atom_site_label_1
_geom_torsion_atom_site_label_2
_geom_torsion_atom_site_label_3
_geom_torsion_atom_site_label_4
_geom_torsion
_geom_torsion_publ_flag
Se1 Si1 C1 C2 154.7(2) no
Se1 Si1 C1 C6 -35.6(2) no
C25 Si1 C1 C2 -83.6(2) no
C25 Si1 C1 C6 86.1(2) no
C32 Si1 C1 C2 22.6(3) no
C32 Si1 C1 C6 -167.7(2) no
Se1 Si1 C25 N1 119.5(3) no
Se1 Si1 C25 N2 -55.9(2) no
C1 Si1 C25 N1 -8.9(3) no
C1 Si1 C25 N2 175.7(2) no
C32 Si1 C25 N1 -124.1(3) no
C32 Si1 C25 N2 60.6(2) no
Se1 Si1 C32 N3 141.5(2) no
Se1 Si1 C32 N4 -32.8(3) no
C1 Si1 C32 N3 -83.5(3) no
C1 Si1 C32 N4 102.3(3) no
C25 Si1 C32 N3 29.2(3) no
C25 Si1 C32 N4 -145.1(2) no
Se2 Si2 C39 C40 33.4(2) no
Se2 Si2 C39 C44 -154.1(2) no
C63 Si2 C39 C40 165.5(2) no
C63 Si2 C39 C44 -22.0(3) no
C70 Si2 C39 C40 -87.9(2) no
C70 Si2 C39 C44 84.6(2) no
Se2 Si2 C63 N5 34.2(3) no
Se2 Si2 C63 N6 -137.9(2) no
C39 Si2 C63 N5 -101.0(2) no
C39 Si2 C63 N6 86.9(3) no
C70 Si2 C63 N5 145.9(2) no
C70 Si2 C63 N6 -26.2(3) no
Se2 Si2 C70 N7 54.8(2) no
Se2 Si2 C70 N8 -120.6(2) no
C39 Si2 C70 N7 -177.0(2) no
C39 Si2 C70 N8 7.6(3) no
C63 Si2 C70 N7 -60.9(2) no
C63 Si2 C70 N8 123.7(3) no
C28 N1 C25 Si1 11.8(4) no
C28 N1 C25 N2 -172.3(3) no
C25 N1 C26 C27 -1.1(3) no
C25 N1 C26 C29 177.5(3) no
C28 N1 C26 C27 172.5(3) no
C28 N1 C26 C29 -9.0(4) no
C26 N1 C25 Si1 -175.4(2) no
C26 N1 C25 N2 0.6(3) no
C31 N2 C25 Si1 -7.6(4) no
C31 N2 C25 N1 176.0(2) no
C25 N2 C27 C26 -0.8(3) no
C25 N2 C27 C30 177.5(3) no
C31 N2 C27 C26 -176.9(3) no
C27 N2 C25 Si1 176.59(19) no
C27 N2 C25 N1 0.1(3) no
C31 N2 C27 C30 1.4(4) no
C35 N3 C32 N4 179.5(2) no
C32 N3 C33 C34 0.0(3) no
C35 N3 C32 Si1 4.2(4) no
C35 N3 C33 C34 179.7(3) no
C35 N3 C33 C36 0.9(4) no
C32 N3 C33 C36 -178.8(3) no
C33 N3 C32 Si1 -176.1(2) no
C33 N3 C32 N4 -0.8(3) no
C38 N4 C32 N3 -176.7(3) no
C32 N4 C34 C33 -1.4(4) no
C32 N4 C34 C37 177.2(3) no
C38 N4 C34 C33 176.8(3) no
C34 N4 C32 Si1 176.6(2) no
C34 N4 C32 N3 1.4(3) no
C38 N4 C32 Si1 -1.4(4) no
C38 N4 C34 C37 -4.5(5) no
Si1 C1 C2 C7 -26.9(4) no
C6 C1 C2 C3 -10.3(4) no
C6 C1 C2 C7 163.4(3) no
Si1 C1 C6 C5 -159.9(2) no
Si1 C1 C6 C16 28.1(4) no
C2 C1 C6 C5 10.6(4) no
Si1 C1 C2 C3 159.5(2) no
C2 C1 C6 C16 -161.5(3) no
C7 C2 C3 C4 -172.1(3) no
C1 C2 C7 C8 -61.5(4) no
C1 C2 C3 C4 2.2(4) no
C3 C2 C7 C8 112.5(3) no
C3 C2 C7 C12 -59.1(4) no
C1 C2 C7 C12 127.0(3) no
C2 C3 C4 C5 5.9(5) no
C3 C4 C5 C6 -5.6(5) no
C4 C5 C6 C16 170.2(3) no
C4 C5 C6 C1 -2.9(5) no
C5 C6 C16 C17 -89.5(3) no
C1 C6 C16 C21 -105.7(4) no
C1 C6 C16 C17 83.0(4) no
C5 C6 C16 C21 81.8(3) no
C2 C7 C8 C9 -176.2(3) no
C2 C7 C8 C13 0.0(4) no
C2 C7 C12 C15 -2.1(4) no
C8 C7 C12 C11 4.6(4) no
C8 C7 C12 C15 -173.6(3) no
C2 C7 C12 C11 176.2(3) no
C12 C7 C8 C9 -4.5(4) no
C12 C7 C8 C13 171.8(3) no
C7 C8 C9 C10 1.6(4) no
C13 C8 C9 C10 -174.8(3) no
C8 C9 C10 C11 1.1(5) no
C8 C9 C10 C14 -178.8(3) no
C14 C10 C11 C12 178.9(3) no
C9 C10 C11 C12 -0.9(5) no
C10 C11 C12 C7 -1.9(4) no
C10 C11 C12 C15 176.4(3) no
C6 C16 C17 C18 174.2(3) no
C21 C16 C17 C22 -177.1(3) no
C6 C16 C21 C20 -173.5(3) no
C6 C16 C21 C24 8.3(4) no
C17 C16 C21 C20 -2.4(4) no
C17 C16 C21 C24 179.4(3) no
C6 C16 C17 C22 -5.6(4) no
C21 C16 C17 C18 2.7(4) no
C22 C17 C18 C19 178.7(3) no
C16 C17 C18 C19 -1.0(4) no
C17 C18 C19 C20 -0.8(5) no
C17 C18 C19 C23 179.0(3) no
C23 C19 C20 C21 -178.8(3) no
C18 C19 C20 C21 1.1(5) no
C19 C20 C21 C16 0.6(5) no
C19 C20 C21 C24 178.8(3) no
N1 C26 C27 N2 1.1(3) no
C29 C26 C27 C30 4.7(6) no
N1 C26 C27 C30 -177.0(3) no
C29 C26 C27 N2 -177.3(3) no
N3 C33 C34 N4 0.8(4) no
N3 C33 C34 C37 -177.7(4) no
C36 C33 C34 N4 179.5(3) no
C36 C33 C34 C37 1.0(7) no
C64 N5 C63 Si2 -175.0(2) no
C64 N5 C63 N6 -1.4(3) no
C66 N5 C63 Si2 2.6(4) no
C66 N5 C63 N6 176.2(2) no
C63 N5 C64 C65 1.7(3) no
C63 N5 C64 C67 -177.3(3) no
C66 N5 C64 C65 -176.1(2) no
C66 N5 C64 C67 4.9(4) no
C65 N6 C63 Si2 174.1(2) no
C65 N6 C63 N5 0.6(3) no
C69 N6 C63 Si2 -6.5(4) no
C69 N6 C63 N5 -179.9(2) no
C63 N6 C65 C64 0.4(3) no
C63 N6 C65 C68 -178.5(3) no
C69 N6 C65 C64 -179.1(2) no
C69 N6 C65 C68 2.0(4) no
C71 N7 C70 Si2 -175.77(19) no
C71 N7 C70 N8 0.7(3) no
C73 N7 C70 Si2 7.4(4) no
C73 N7 C70 N8 -176.1(2) no
C70 N7 C71 C72 0.0(3) no
C70 N7 C71 C74 -178.7(3) no
C73 N7 C71 C72 177.0(2) no
C73 N7 C71 C74 -1.7(4) no
C72 N8 C70 Si2 174.9(2) no
C72 N8 C70 N7 -1.1(3) no
C76 N8 C70 Si2 -12.1(4) no
C76 N8 C70 N7 171.9(2) no
C70 N8 C72 C71 1.1(3) no
C70 N8 C72 C75 -179.5(3) no
C76 N8 C72 C71 -172.6(2) no
C76 N8 C72 C75 6.8(4) no
Si2 C39 C40 C41 163.9(2) no
Si2 C39 C40 C45 -23.3(4) no
C44 C39 C40 C41 -9.1(4) no
C44 C39 C40 C45 163.7(3) no
Si2 C39 C44 C43 -163.5(2) no
Si2 C39 C44 C54 22.8(4) no
C40 C39 C44 C43 9.1(4) no
C40 C39 C44 C54 -164.6(3) no
C39 C40 C41 C42 2.4(4) no
C45 C40 C41 C42 -171.3(3) no
C39 C40 C45 C46 106.4(3) no
C39 C40 C45 C50 -80.7(4) no
C41 C40 C45 C46 -80.5(3) no
C41 C40 C45 C50 92.4(3) no
C40 C41 C42 C43 4.7(5) no
C41 C42 C43 C44 -4.7(4) no
C42 C43 C44 C39 -2.4(4) no
C42 C43 C44 C54 171.9(3) no
C39 C44 C54 C55 65.4(4) no
C39 C44 C54 C59 -122.9(3) no
C43 C44 C54 C55 -108.6(3) no
C43 C44 C54 C59 63.1(4) no
C40 C45 C46 C47 176.1(3) no
C40 C45 C46 C51 -6.4(4) no
C50 C45 C46 C47 3.2(4) no
C50 C45 C46 C51 -179.2(3) no
C40 C45 C50 C49 -176.7(3) no
C40 C45 C50 C53 7.0(4) no
C46 C45 C50 C49 -3.5(4) no
C46 C45 C50 C53 -179.8(3) no
C45 C46 C47 C48 -0.1(4) no
C51 C46 C47 C48 -177.8(3) no
C46 C47 C48 C49 -2.6(5) no
C46 C47 C48 C52 178.3(3) no
C47 C48 C49 C50 2.3(5) no
C52 C48 C49 C50 -178.6(3) no
C48 C49 C50 C45 0.7(5) no
C48 C49 C50 C53 177.1(3) no
C44 C54 C55 C56 177.4(3) no
C44 C54 C55 C60 1.0(4) no
C59 C54 C55 C56 5.4(4) no
C59 C54 C55 C60 -170.9(3) no
C44 C54 C59 C58 -177.5(3) no
C44 C54 C59 C62 1.3(4) no
C55 C54 C59 C58 -5.8(4) no
C55 C54 C59 C62 172.9(3) no
C54 C55 C56 C57 -0.9(4) no
C60 C55 C56 C57 175.5(3) no
C55 C56 C57 C58 -3.2(5) no
C55 C56 C57 C61 178.3(3) no
C56 C57 C58 C59 2.8(5) no
C61 C57 C58 C59 -178.7(3) no
C57 C58 C59 C54 1.7(4) no
C57 C58 C59 C62 -177.1(3) no
N5 C64 C65 N6 -1.2(3) no
N5 C64 C65 C68 177.6(3) no
C67 C64 C65 N6 177.6(3) no
C67 C64 C65 C68 -3.6(6) no
N7 C71 C72 N8 -0.6(3) no
N7 C71 C72 C75 -179.9(3) no
C74 C71 C72 N8 177.9(3) no
C74 C71 C72 C75 -1.4(5) no
